data_4311062
loop_
_publ_author_name
'Xiangru Meng'
'Yinglin Song'
'Hongwei Hou'
'Huayun Han'
'Bo Xiao'
'Yaoting Fan'
'Yu Zhu'

_publ_section_title
;
 Hydrothermal Syntheses, Crystal Structures, and Characteristics of a
 Series of Cd-btx Coordination Polymers (btx =
 1,4-Bis(triazol-1-ylmethyl)benzene)
;
_journal_name_full 'Inorganic Chemistry'
_journal_page_first 3528
_journal_page_last 3536
_journal_paper_doi 10.1021/ic0354670
_journal_volume 43
_journal_year 2004
_chemical_formula_sum 'C24 H32 Cd2 N12 O12 S2'
_chemical_formula_weight 969.54
_space_group_IT_number 2
_symmetry_cell_setting triclinic
_symmetry_space_group_name_Hall '-P 1'
_symmetry_space_group_name_H-M 'P -1'
_atom_sites_solution_hydrogens geom
_atom_sites_solution_primary direct
_atom_sites_solution_secondary difmap
_audit_creation_method SHELXL-97
_cell_angle_alpha 89.90(3)
_cell_angle_beta 101.75(3)
_cell_angle_gamma 102.37(3)
_cell_formula_units_Z 2
_cell_length_a 12.407(3)
_cell_length_b 12.805(3)
_cell_length_c 11.297(2)
_cell_measurement_reflns_used 245
_cell_measurement_temperature 291(2)
_cell_measurement_theta_max 25.1
_cell_measurement_theta_min 2
_cell_volume 1714.7(7)
_computing_cell_refinement raxis
_computing_data_collection raxis
_computing_data_reduction raxis
_computing_molecular_graphics texsan
_computing_publication_material texsan
_computing_structure_refinement 'SHELXL-97 (Sheldrick, 1997)'
_computing_structure_solution 'SHELXS-97 (Sheldrick, 1990)'
_diffrn_ambient_temperature 291(2)
_diffrn_measured_fraction_theta_full 0.887
_diffrn_measured_fraction_theta_max 0.887
_diffrn_measurement_device_type R-AXIS-IV
_diffrn_measurement_method 'Osillation  frames'
_diffrn_radiation_monochromator graphite
_diffrn_radiation_source 'fine-focus sealed tube'
_diffrn_radiation_type MoK\a
_diffrn_radiation_wavelength 0.71073
_diffrn_reflns_av_R_equivalents 0.0000
_diffrn_reflns_av_sigmaI/netI 0.0525
_diffrn_reflns_limit_h_max 14
_diffrn_reflns_limit_h_min 0
_diffrn_reflns_limit_k_max 14
_diffrn_reflns_limit_k_min -15
_diffrn_reflns_limit_l_max 12
_diffrn_reflns_limit_l_min -13
_diffrn_reflns_number 4431
_diffrn_reflns_theta_full 25.00
_diffrn_reflns_theta_max 25.00
_diffrn_reflns_theta_min 1.63
_exptl_absorpt_coefficient_mu 1.440
_exptl_absorpt_correction_T_max 0.7616
_exptl_absorpt_correction_T_min 0.7238
_exptl_crystal_density_diffrn 1.878
_exptl_crystal_density_method 'not measured'
_exptl_crystal_description prismatic
_exptl_crystal_F_000 968
_exptl_crystal_size_max 0.24
_exptl_crystal_size_mid 0.20
_exptl_crystal_size_min 0.20
_refine_diff_density_max 4.522
_refine_diff_density_min -2.169
_refine_diff_density_rms 0.371
_refine_ls_extinction_method none
_refine_ls_goodness_of_fit_ref 1.153
_refine_ls_hydrogen_treatment mixed
_refine_ls_matrix_type full
_refine_ls_number_parameters 475
_refine_ls_number_reflns 4431
_refine_ls_number_restraints 0
_refine_ls_restrained_S_all 1.153
_refine_ls_R_factor_all 0.1308
_refine_ls_R_factor_gt 0.1048
_refine_ls_shift/su_max 0.000
_refine_ls_shift/su_mean 0.000
_refine_ls_structure_factor_coef Fsqd
_refine_ls_weighting_details 'calc w=1/[\s^2^(Fo^2^)+(0.2000P)^2^+0.0000P] where P=(Fo^2^+2Fc^2^)/3'
_refine_ls_weighting_scheme calc
_refine_ls_wR_factor_gt 0.2767
_refine_ls_wR_factor_ref 0.2993
_reflns_number_gt 3133
_reflns_number_total 4431
_reflns_threshold_expression >2sigma(I)
_cod_data_source_file ic0354670si20040217_122358_3.cif
_cod_data_source_block p-1
_cod_depositor_comments
;
The following automatic conversions were performed:

data name '_atom_site_symetry_multiplicity' was replaced with
'_atom_site_symmetry_multiplicity' as specified in the replacement
file 'data/replacement-values/replacement_tags.lst'.

Automatic conversion script
Id: cif_correct_tags 9268 2022-04-12 08:56:07Z antanas 
;
_cod_original_cell_volume 1714.8(6)
_cod_database_code 4311062

loop_
_symmetry_equiv_pos_as_xyz
'x, y, z'
'-x, -y, -z'

loop_
_atom_site_label
_atom_site_type_symbol
_atom_site_fract_x
_atom_site_fract_y
_atom_site_fract_z
_atom_site_U_iso_or_equiv
_atom_site_adp_type
_atom_site_occupancy
_atom_site_symmetry_multiplicity
_atom_site_calc_flag
_atom_site_refinement_flags
_atom_site_disorder_assembly
_atom_site_disorder_group
Cd1 Cd 1.0000 -1.0000 -0.5000 0.0323(4) Uani 1 2 d S . .
Cd2 Cd 2.0000 -1.5000 0.0000 0.0326(4) Uani 1 2 d S . .
Cd3 Cd 2.0000 -1.5000 0.5000 0.0333(4) Uani 1 2 d S . .
Cd4 Cd 1.0000 -1.0000 0.0000 0.0297(4) Uani 1 2 d S . .
S1 S 1.9649(3) -1.6545(3) 0.2381(3) 0.0358(8) Uani 1 1 d . . .
S2 S 0.9523(3) -1.1541(2) 0.2394(2) 0.0359(8) Uani 1 1 d . . .
N1 N 1.1769(10) -1.0429(9) -0.4716(11) 0.039(3) Uani 1 1 d . . .
C2 C 1.2394(13) -1.0539(11) -0.5555(11) 0.044(4) Uani 1 1 d . . .
H2A H 1.2105 -1.0611 -0.6385 0.053 Uiso 1 1 calc R . .
N3 N 1.3489(9) -1.0403(8) -0.3861(9) 0.042(3) Uani 1 1 d . . .
N4 N 1.6528(8) -1.4601(7) -0.1086(9) 0.035(2) Uani 1 1 d . . .
C11 C 1.7633(12) -1.4538(11) 0.0595(11) 0.038(3) Uani 1 1 d . . .
H11A H 1.7924 -1.4521 0.1423 0.046 Uiso 1 1 calc R . .
N6 N 1.8250(10) -1.4590(10) -0.0265(11) 0.042(3) Uani 1 1 d . . .
N7 N 1.8289(10) -1.4505(9) 0.4708(12) 0.043(3) Uani 1 1 d . . .
C14 C 1.7380(12) -1.4991(12) 0.5143(13) 0.046(4) Uani 1 1 d . . .
H14A H 1.7270 -1.5696 0.5377 0.055 Uiso 1 1 calc R . .
N9 N 1.7140(9) -1.3456(8) 0.4828(9) 0.040(3) Uani 1 1 d . . .
N10 N 1.2843(9) -1.1533(9) 0.0126(9) 0.040(3) Uani 1 1 d . . .
C23 C 1.2631(13) -1.0004(13) -0.0264(14) 0.054(4) Uani 1 1 d . . .
H23A H 1.2769 -0.9295 -0.0482 0.065 Uiso 1 1 calc R . .
N12 N 1.1681(10) -1.0480(9) 0.0059(12) 0.042(3) Uani 1 1 d . . .
O1 O 0.9331(9) -1.1123(7) -0.3599(7) 0.053(3) Uani 1 1 d . . .
O2 O 2.0791(8) -1.3936(7) 0.1775(7) 0.045(2) Uani 1 1 d . . .
O3 O 1.9283(8) -1.6397(7) 0.1093(7) 0.047(2) Uani 1 1 d . . .
O4 O 2.0736(8) -1.6880(8) 0.2579(8) 0.058(3) Uani 1 1 d . . .
O5 O 1.8822(8) -1.7316(8) 0.2841(8) 0.061(3) Uani 1 1 d . . .
O6 O 1.9850(9) -1.5487(7) 0.3015(7) 0.056(3) Uani 1 1 d . . .
O7 O 2.0984(8) -1.3257(7) 0.4782(7) 0.046(2) Uani 1 1 d . . .
O8 O 0.9018(8) -1.1732(7) -0.0760(7) 0.048(2) Uani 1 1 d . . .
O9 O 1.0113(8) -1.0551(6) 0.1939(7) 0.045(2) Uani 1 1 d . . .
O10 O 0.8567(8) -1.2067(8) 0.1478(8) 0.061(3) Uani 1 1 d . . .
O11 O 1.0331(11) -1.2210(10) 0.2722(9) 0.084(4) Uani 1 1 d . . .
O12 O 0.9158(8) -1.1291(6) 0.3495(7) 0.045(2) Uani 1 1 d . . .
C1 C 1.2472(11) -1.0346(10) -0.3686(12) 0.040(3) Uani 1 1 d . . .
H1B H 1.2294 -1.0260 -0.2936 0.048 Uiso 1 1 calc R . .
N2 N 1.3438(13) -1.0534(13) -0.5066(12) 0.060(4) Uani 1 1 d . . .
C3 C 1.4550(12) -1.0382(11) -0.2999(13) 0.056(4) Uani 1 1 d . . .
H3A H 1.4525 -1.0044 -0.2240 0.067 Uiso 1 1 calc R . .
H3B H 1.5166 -0.9950 -0.3309 0.067 Uiso 1 1 calc R . .
C4 C 1.4781(11) -1.1478(10) -0.2765(10) 0.037(3) Uani 1 1 d . . .
C5 C 1.5877(11) -1.1599(11) -0.2391(12) 0.050(4) Uani 1 1 d . . .
H5C H 1.6469 -1.1004 -0.2323 0.060 Uiso 1 1 calc R . .
C6 C 1.6106(13) -1.2592(13) -0.2118(13) 0.049(4) Uani 1 1 d . . .
H6A H 1.6851 -1.2658 -0.1885 0.059 Uiso 1 1 calc R . .
C7 C 1.5248(11) -1.3481(9) -0.2188(10) 0.034(3) Uani 1 1 d . . .
C8 C 1.4160(11) -1.3396(11) -0.2575(12) 0.046(3) Uani 1 1 d . . .
H8C H 1.3579 -1.4003 -0.2664 0.055 Uiso 1 1 calc R . .
C9 C 1.3918(14) -1.2396(14) -0.2839(13) 0.055(4) Uani 1 1 d . . .
H9A H 1.3170 -1.2339 -0.3069 0.066 Uiso 1 1 calc R . .
C10 C 1.5478(11) -1.4591(11) -0.1945(13) 0.049(4) Uani 1 1 d . . .
H10B H 1.4856 -1.5018 -0.1638 0.059 Uiso 1 1 calc R . .
H10C H 1.5497 -1.4930 -0.2705 0.059 Uiso 1 1 calc R . .
N5 N 1.6615(13) -1.4515(13) 0.0136(12) 0.058(4) Uani 1 1 d . . .
C12 C 1.7527(11) -1.4627(11) -0.1294(11) 0.043(3) Uani 1 1 d . . .
H12B H 1.7695 -1.4665 -0.2056 0.052 Uiso 1 1 calc R . .
C13 C 1.8114(11) -1.3517(11) 0.4525(11) 0.041(3) Uani 1 1 d . . .
H13A H 1.8593 -1.2961 0.4234 0.049 Uiso 1 1 calc R . .
N8 N 1.6680(12) -1.4393(13) 0.5204(16) 0.067(4) Uani 1 1 d . . .
C15 C 1.6611(12) -1.2522(12) 0.4722(11) 0.051(4) Uani 1 1 d . . .
H15A H 1.7198 -1.1876 0.4784 0.061 Uiso 1 1 calc R . .
H15B H 1.6243 -1.2498 0.5398 0.061 Uiso 1 1 calc R . .
C16 C 1.5753(12) -1.2521(10) 0.3556(12) 0.043(3) Uani 1 1 d . . .
C17 C 1.6073(12) -1.2489(13) 0.2439(12) 0.044(4) Uani 1 1 d . . .
H17A H 1.6815 -1.2484 0.2397 0.053 Uiso 1 1 calc R . .
C18 C 1.5268(10) -1.2463(11) 0.1388(11) 0.040(3) Uani 1 1 d . . .
H18A H 1.5484 -1.2427 0.0645 0.048 Uiso 1 1 calc R . .
C19 C 1.4184(11) -1.2489(10) 0.1422(13) 0.047(4) Uani 1 1 d . . .
C20 C 1.3867(13) -1.2512(15) 0.2551(13) 0.059(4) Uani 1 1 d . . .
H20A H 1.3123 -1.2515 0.2585 0.071 Uiso 1 1 calc R . .
C21 C 1.4649(11) -1.2529(11) 0.3608(12) 0.047(3) Uani 1 1 d . . .
H21A H 1.4433 -1.2546 0.4351 0.057 Uiso 1 1 calc R . .
C22 C 1.3337(13) -1.2486(11) 0.0265(11) 0.052(4) Uani 1 1 d . . .
H22A H 1.3698 -1.2544 -0.0410 0.063 Uiso 1 1 calc R . .
H22B H 1.2731 -1.3115 0.0220 0.063 Uiso 1 1 calc R . .
N11 N 1.3352(14) -1.0602(13) -0.0252(17) 0.073(5) Uani 1 1 d . . .
C24 C 1.1837(12) -1.1443(11) 0.0263(11) 0.045(3) Uani 1 1 d . . .
H24A H 1.1304 -1.1998 0.0479 0.054 Uiso 1 1 calc R . .

loop_
_atom_site_aniso_label
_atom_site_aniso_U_11
_atom_site_aniso_U_22
_atom_site_aniso_U_33
_atom_site_aniso_U_23
_atom_site_aniso_U_13
_atom_site_aniso_U_12
Cd1 0.0345(9) 0.0267(8) 0.0409(8) 0.0002(5) 0.0094(6) 0.0166(6)
Cd2 0.0305(8) 0.0296(8) 0.0418(8) 0.0000(6) 0.0077(6) 0.0156(6)
Cd3 0.0398(9) 0.0269(8) 0.0378(8) 0.0009(5) 0.0095(6) 0.0158(6)
Cd4 0.0304(8) 0.0258(8) 0.0358(8) 0.0011(5) 0.0060(5) 0.0135(6)
S1 0.046(2) 0.0320(17) 0.0318(16) -0.0017(12) 0.0094(14) 0.0128(15)
S2 0.056(2) 0.0298(17) 0.0267(15) -0.0022(12) 0.0117(14) 0.0175(16)
N1 0.039(7) 0.034(7) 0.047(7) 0.004(5) 0.006(5) 0.019(5)
C2 0.064(11) 0.052(9) 0.027(6) 0.002(6) 0.024(7) 0.025(8)
N3 0.049(8) 0.028(6) 0.054(7) 0.000(5) 0.008(6) 0.018(5)
N4 0.032(6) 0.021(5) 0.064(7) -0.005(5) 0.023(5) 0.018(5)
C11 0.048(9) 0.048(8) 0.028(6) 0.007(6) 0.012(6) 0.025(7)
N6 0.044(8) 0.044(7) 0.047(7) 0.011(5) 0.014(6) 0.027(6)
N7 0.030(7) 0.032(7) 0.067(8) 0.002(6) 0.001(6) 0.014(5)
C14 0.035(9) 0.045(9) 0.067(9) 0.007(7) 0.020(7) 0.019(7)
N9 0.039(7) 0.034(6) 0.046(6) -0.008(5) 0.003(5) 0.008(5)
N10 0.034(7) 0.043(7) 0.047(6) -0.005(5) 0.008(5) 0.019(5)
C23 0.043(10) 0.050(10) 0.078(11) 0.001(8) 0.027(8) 0.012(8)
N12 0.032(7) 0.031(7) 0.063(8) 0.006(5) 0.009(6) 0.007(5)
O1 0.080(8) 0.044(6) 0.043(5) 0.005(4) 0.021(5) 0.023(5)
O2 0.058(6) 0.037(5) 0.043(5) -0.008(4) 0.013(4) 0.014(5)
O3 0.071(7) 0.050(6) 0.020(4) 0.009(4) 0.013(4) 0.009(5)
O4 0.050(6) 0.069(7) 0.062(6) 0.017(5) 0.009(5) 0.032(6)
O5 0.063(7) 0.048(6) 0.064(6) 0.004(5) 0.017(5) -0.007(5)
O6 0.102(9) 0.028(5) 0.040(5) 0.001(4) 0.018(5) 0.017(5)
O7 0.066(7) 0.037(5) 0.036(5) 0.002(4) 0.014(4) 0.009(5)
O8 0.066(7) 0.033(5) 0.048(5) -0.010(4) 0.014(5) 0.014(5)
O9 0.068(7) 0.027(5) 0.041(5) -0.002(4) 0.019(4) 0.007(4)
O10 0.064(7) 0.056(6) 0.051(5) -0.018(5) 0.005(5) -0.002(5)
O11 0.133(11) 0.081(8) 0.057(6) 0.005(6) 0.011(6) 0.072(7)
O12 0.068(7) 0.031(5) 0.040(5) -0.019(4) 0.027(4) 0.001(5)
C1 0.043(8) 0.040(8) 0.054(8) 0.015(6) 0.030(7) 0.030(7)
N2 0.064(10) 0.079(10) 0.047(8) -0.005(7) 0.017(7) 0.033(8)
C3 0.044(9) 0.044(9) 0.076(10) -0.005(7) 0.009(8) 0.009(7)
C4 0.046(9) 0.028(7) 0.035(6) 0.000(5) 0.006(6) 0.003(6)
C5 0.033(8) 0.048(9) 0.062(9) -0.001(7) -0.010(7) 0.012(7)
C6 0.040(9) 0.047(9) 0.059(10) 0.012(7) 0.000(7) 0.015(7)
C7 0.044(8) 0.027(7) 0.030(6) 0.006(5) 0.008(5) 0.006(6)
C8 0.034(8) 0.039(8) 0.064(9) 0.009(7) 0.005(7) 0.009(6)
C9 0.043(9) 0.070(11) 0.049(9) 0.016(8) 0.008(7) 0.009(8)
C10 0.032(8) 0.046(9) 0.069(9) 0.000(7) -0.004(7) 0.019(7)
N5 0.068(10) 0.081(10) 0.040(7) 0.001(7) 0.021(7) 0.038(8)
C12 0.043(9) 0.057(9) 0.041(7) 0.014(6) 0.013(6) 0.030(7)
C13 0.029(8) 0.039(8) 0.055(8) 0.006(6) 0.004(6) 0.014(6)
N8 0.037(8) 0.064(10) 0.098(12) 0.031(8) 0.017(8) 0.006(7)
C15 0.045(9) 0.061(10) 0.052(8) -0.019(7) 0.007(7) 0.022(8)
C16 0.043(9) 0.022(7) 0.062(8) -0.007(6) -0.002(7) 0.017(6)
C17 0.032(8) 0.066(10) 0.043(8) 0.004(7) 0.008(6) 0.027(7)
C18 0.032(8) 0.057(9) 0.037(7) 0.002(6) 0.006(6) 0.020(7)
C19 0.033(8) 0.032(7) 0.077(10) -0.022(7) -0.001(7) 0.021(6)
C20 0.035(9) 0.088(13) 0.055(9) -0.013(9) 0.008(7) 0.016(9)
C21 0.039(9) 0.061(10) 0.050(8) 0.001(7) 0.015(6) 0.024(7)
C22 0.074(11) 0.043(8) 0.045(8) -0.012(6) 0.000(7) 0.036(8)
N11 0.060(10) 0.054(10) 0.115(13) 0.016(9) 0.037(9) 0.012(8)
C24 0.041(9) 0.043(9) 0.053(8) 0.008(6) 0.012(6) 0.011(7)

loop_
_atom_type_symbol
_atom_type_description
_atom_type_scat_dispersion_real
_atom_type_scat_dispersion_imag
_atom_type_scat_source
C C 0.0033 0.0016 'International Tables Vol C Tables 4.2.6.8 and 6.1.1.4'
H H 0.0000 0.0000 'International Tables Vol C Tables 4.2.6.8 and 6.1.1.4'
N N 0.0061 0.0033 'International Tables Vol C Tables 4.2.6.8 and 6.1.1.4'
O O 0.0106 0.0060 'International Tables Vol C Tables 4.2.6.8 and 6.1.1.4'
Cd Cd -0.8075 1.2024 'International Tables Vol C Tables 4.2.6.8 and 6.1.1.4'
S S 0.1246 0.1234 'International Tables Vol C Tables 4.2.6.8 and 6.1.1.4'

loop_
_geom_angle_atom_site_label_1
_geom_angle_atom_site_label_2
_geom_angle_atom_site_label_3
_geom_angle
_geom_angle_site_symmetry_1
_geom_angle_site_symmetry_3
_geom_angle_publ_flag
O12 Cd1 O12 180.0(3) 2_735 1_554 ?
O12 Cd1 O1 90.2(3) 2_735 2_734 ?
O12 Cd1 O1 89.8(3) 1_554 2_734 ?
O12 Cd1 O1 89.8(3) 2_735 . ?
O12 Cd1 O1 90.2(3) 1_554 . ?
O1 Cd1 O1 180.0(4) 2_734 . ?
O12 Cd1 N1 94.8(4) 2_735 2_734 ?
O12 Cd1 N1 85.2(4) 1_554 2_734 ?
O1 Cd1 N1 96.4(4) 2_734 2_734 ?
O1 Cd1 N1 83.6(4) . 2_734 ?
O12 Cd1 N1 85.2(4) 2_735 . ?
O12 Cd1 N1 94.8(4) 1_554 . ?
O1 Cd1 N1 83.6(4) 2_734 . ?
O1 Cd1 N1 96.4(4) . . ?
N1 Cd1 N1 180.000(2) 2_734 . ?
O3 Cd2 O3 180.0(3) 2_925 . ?
O3 Cd2 N6 94.2(4) 2_925 . ?
O3 Cd2 N6 85.8(4) . . ?
O3 Cd2 N6 85.8(4) 2_925 2_925 ?
O3 Cd2 N6 94.2(4) . 2_925 ?
N6 Cd2 N6 180.000(2) . 2_925 ?
O3 Cd2 O2 89.1(3) 2_925 . ?
O3 Cd2 O2 90.9(3) . . ?
N6 Cd2 O2 95.8(4) . . ?
N6 Cd2 O2 84.2(4) 2_925 . ?
O3 Cd2 O2 90.9(3) 2_925 2_925 ?
O3 Cd2 O2 89.1(3) . 2_925 ?
N6 Cd2 O2 84.2(4) . 2_925 ?
N6 Cd2 O2 95.8(4) 2_925 2_925 ?
O2 Cd2 O2 180.000(2) . 2_925 ?
O6 Cd3 O6 180.00(11) 2_926 . ?
O6 Cd3 N7 84.5(4) 2_926 . ?
O6 Cd3 N7 95.5(4) . . ?
O6 Cd3 N7 95.5(4) 2_926 2_926 ?
O6 Cd3 N7 84.5(4) . 2_926 ?
N7 Cd3 N7 180.0(5) . 2_926 ?
O6 Cd3 O7 87.0(3) 2_926 . ?
O6 Cd3 O7 93.0(3) . . ?
N7 Cd3 O7 92.9(4) . . ?
N7 Cd3 O7 87.1(4) 2_926 . ?
O6 Cd3 O7 93.0(3) 2_926 2_926 ?
O6 Cd3 O7 87.0(3) . 2_926 ?
N7 Cd3 O7 87.1(4) . 2_926 ?
N7 Cd3 O7 92.9(4) 2_926 2_926 ?
O7 Cd3 O7 180.000(2) . 2_926 ?
O9 Cd4 O9 180.0(4) . 2_735 ?
O9 Cd4 N12 93.0(4) . 2_735 ?
O9 Cd4 N12 87.0(4) 2_735 2_735 ?
O9 Cd4 N12 87.0(4) . . ?
O9 Cd4 N12 93.0(4) 2_735 . ?
N12 Cd4 N12 180.000(1) 2_735 . ?
O9 Cd4 O8 89.5(3) . 2_735 ?
O9 Cd4 O8 90.5(3) 2_735 2_735 ?
N12 Cd4 O8 90.2(4) 2_735 2_735 ?
N12 Cd4 O8 89.8(4) . 2_735 ?
O9 Cd4 O8 90.5(3) . . ?
O9 Cd4 O8 89.5(3) 2_735 . ?
N12 Cd4 O8 89.8(4) 2_735 . ?
N12 Cd4 O8 90.2(4) . . ?
O8 Cd4 O8 180.000(1) 2_735 . ?
O5 S1 O3 111.9(6) . . ?
O5 S1 O4 110.6(6) . . ?
O3 S1 O4 108.8(6) . . ?
O5 S1 O6 110.5(6) . . ?
O3 S1 O6 107.2(5) . . ?
O4 S1 O6 107.6(6) . . ?
O10 S2 O11 111.5(7) . . ?
O10 S2 O12 110.6(6) . . ?
O11 S2 O12 107.6(5) . . ?
O10 S2 O9 110.2(5) . . ?
O11 S2 O9 107.2(7) . . ?
O12 S2 O9 109.6(5) . . ?
C1 N1 C2 104.7(12) . . ?
C1 N1 Cd1 124.3(9) . . ?
C2 N1 Cd1 129.0(10) . . ?
N2 C2 N1 112.5(13) . . ?
C1 N3 N2 109.1(11) . . ?
C1 N3 C3 131.0(11) . . ?
N2 N3 C3 119.9(12) . . ?
C12 N4 N5 108.4(11) . . ?
C12 N4 C10 129.4(11) . . ?
N5 N4 C10 122.1(11) . . ?
N5 C11 N6 112.3(12) . . ?
C12 N6 C11 104.4(12) . . ?
C12 N6 Cd2 126.2(9) . . ?
C11 N6 Cd2 127.4(9) . . ?
C13 N7 C14 102.5(12) . . ?
C13 N7 Cd3 126.4(10) . . ?
C14 N7 Cd3 126.4(10) . . ?
N8 C14 N7 114.1(14) . . ?
N8 N9 C13 109.3(12) . . ?
N8 N9 C15 123.9(12) . . ?
C13 N9 C15 126.8(11) . . ?
C24 N10 N11 107.9(12) . . ?
C24 N10 C22 128.3(12) . . ?
N11 N10 C22 123.6(12) . . ?
N11 C23 N12 114.9(15) . . ?
N11 C23 C24 76.4(11) . . ?
N12 C23 C24 38.5(8) . . ?
C24 N12 C23 102.1(13) . . ?
C24 N12 Cd4 123.7(10) . . ?
C23 N12 Cd4 133.4(10) . . ?
S1 O3 Cd2 126.9(5) . . ?
S1 O6 Cd3 132.1(5) . . ?
S2 O9 Cd4 129.8(5) . . ?
S2 O12 Cd1 129.9(5) . 1_556 ?
N1 C1 N3 109.8(11) . . ?
C2 N2 N3 103.9(12) . . ?
N3 C3 C4 113.0(11) . . ?
C5 C4 C9 117.3(13) . . ?
C5 C4 C3 120.0(12) . . ?
C9 C4 C3 122.6(13) . . ?
C4 C5 C6 121.0(14) . . ?
C7 C6 C5 120.8(14) . . ?
C8 C7 C6 119.8(12) . . ?
C8 C7 C10 118.1(12) . . ?
C6 C7 C10 121.8(13) . . ?
C7 C8 C9 119.8(13) . . ?
C4 C9 C8 121.2(15) . . ?
N4 C10 C7 114.5(11) . . ?
C11 N5 N4 105.2(12) . . ?
N6 C12 N4 109.7(11) . . ?
N7 C13 N9 109.1(12) . . ?
C14 N8 N9 104.9(13) . . ?
N9 C15 C16 114.5(10) . . ?
C21 C16 C17 119.9(12) . . ?
C21 C16 C15 119.3(13) . . ?
C17 C16 C15 120.7(13) . . ?
C18 C17 C16 119.2(13) . . ?
C19 C18 C17 121.6(12) . . ?
C18 C19 C20 119.1(13) . . ?
C18 C19 C22 119.9(13) . . ?
C20 C19 C22 121.1(13) . . ?
C21 C20 C19 120.6(14) . . ?
C20 C21 C16 119.6(13) . . ?
N10 C22 C19 114.8(10) . . ?
C23 N11 N10 103.4(13) . . ?
N12 C24 N10 111.6(13) . . ?
N12 C24 C23 39.4(8) . . ?
N10 C24 C23 72.2(9) . . ?

loop_
_geom_bond_atom_site_label_1
_geom_bond_atom_site_label_2
_geom_bond_distance
_geom_bond_site_symmetry_2
_geom_bond_publ_flag
Cd1 O12 2.294(8) 2_735 ?
Cd1 O12 2.294(8) 1_554 ?
Cd1 O1 2.298(9) 2_734 ?
Cd1 O1 2.298(9) . ?
Cd1 N1 2.334(12) 2_734 ?
Cd1 N1 2.334(12) . ?
Cd2 O3 2.297(8) 2_925 ?
Cd2 O3 2.297(8) . ?
Cd2 N6 2.303(12) . ?
Cd2 N6 2.303(12) 2_925 ?
Cd2 O2 2.340(8) . ?
Cd2 O2 2.340(8) 2_925 ?
Cd3 O6 2.288(8) 2_926 ?
Cd3 O6 2.288(8) . ?
Cd3 N7 2.303(12) . ?
Cd3 N7 2.303(12) 2_926 ?
Cd3 O7 2.342(8) . ?
Cd3 O7 2.342(8) 2_926 ?
Cd4 O9 2.286(7) . ?
Cd4 O9 2.286(7) 2_735 ?
Cd4 N12 2.286(12) 2_735 ?
Cd4 N12 2.286(12) . ?
Cd4 O8 2.359(8) 2_735 ?
Cd4 O8 2.359(8) . ?
S1 O5 1.442(9) . ?
S1 O3 1.459(8) . ?
S1 O4 1.476(10) . ?
S1 O6 1.481(9) . ?
S2 O10 1.446(9) . ?
S2 O11 1.446(10) . ?
S2 O12 1.466(8) . ?
S2 O9 1.471(8) . ?
N1 C1 1.294(17) . ?
N1 C2 1.367(17) . ?
C2 N2 1.30(2) . ?
N3 C1 1.334(15) . ?
N3 N2 1.358(17) . ?
N3 C3 1.465(16) . ?
N4 C12 1.314(15) . ?
N4 N5 1.365(16) . ?
N4 C10 1.461(15) . ?
C11 N5 1.27(2) . ?
C11 N6 1.364(17) . ?
N6 C12 1.310(16) . ?
N7 C13 1.338(17) . ?
N7 C14 1.351(18) . ?
C14 N8 1.29(2) . ?
N9 N8 1.323(18) . ?
N9 C13 1.339(16) . ?
N9 C15 1.477(16) . ?
N10 C24 1.318(16) . ?
N10 N11 1.337(18) . ?
N10 C22 1.473(15) . ?
C23 N11 1.29(2) . ?
C23 N12 1.327(19) . ?
C23 C24 2.04(2) . ?
N12 C24 1.301(17) . ?
O12 Cd1 2.294(8) 1_556 ?
C3 C4 1.504(18) . ?
C4 C5 1.381(17) . ?
C4 C9 1.40(2) . ?
C5 C6 1.38(2) . ?
C6 C7 1.372(19) . ?
C7 C8 1.359(17) . ?
C7 C10 1.523(17) . ?
C8 C9 1.39(2) . ?
C15 C16 1.515(17) . ?
C16 C21 1.381(18) . ?
C16 C17 1.40(2) . ?
C17 C18 1.393(16) . ?
C18 C19 1.346(17) . ?
C19 C20 1.41(2) . ?
C19 C22 1.502(17) . ?
C20 C21 1.380(18) . ?

loop_
_geom_torsion_atom_site_label_1
_geom_torsion_atom_site_label_2
_geom_torsion_atom_site_label_3
_geom_torsion_atom_site_label_4
_geom_torsion
_geom_torsion_site_symmetry_1
_geom_torsion_site_symmetry_2
_geom_torsion_site_symmetry_3
_geom_torsion_site_symmetry_4
_geom_torsion_publ_flag
O12 Cd1 N1 C1 33.1(11) 2_735 . . . ?
O12 Cd1 N1 C1 -146.9(11) 1_554 . . . ?
O1 Cd1 N1 C1 123.8(11) 2_734 . . . ?
O1 Cd1 N1 C1 -56.2(11) . . . . ?
N1 Cd1 N1 C1 0(100) 2_734 . . . ?
O12 Cd1 N1 C2 -128.6(12) 2_735 . . . ?
O12 Cd1 N1 C2 51.4(12) 1_554 . . . ?
O1 Cd1 N1 C2 -37.9(12) 2_734 . . . ?
O1 Cd1 N1 C2 142.1(12) . . . . ?
N1 Cd1 N1 C2 0(100) 2_734 . . . ?
C1 N1 C2 N2 0.5(17) . . . . ?
Cd1 N1 C2 N2 164.9(11) . . . . ?
N5 C11 N6 C12 -1.7(17) . . . . ?
N5 C11 N6 Cd2 -166.2(11) . . . . ?
O3 Cd2 N6 C12 65.2(12) 2_925 . . . ?
O3 Cd2 N6 C12 -114.8(12) . . . . ?
N6 Cd2 N6 C12 -47(100) 2_925 . . . ?
O2 Cd2 N6 C12 154.7(12) . . . . ?
O2 Cd2 N6 C12 -25.3(12) 2_925 . . . ?
O3 Cd2 N6 C11 -133.5(12) 2_925 . . . ?
O3 Cd2 N6 C11 46.5(12) . . . . ?
N6 Cd2 N6 C11 114(100) 2_925 . . . ?
O2 Cd2 N6 C11 -44.0(12) . . . . ?
O2 Cd2 N6 C11 136.0(12) 2_925 . . . ?
O6 Cd3 N7 C13 85.2(12) 2_926 . . . ?
O6 Cd3 N7 C13 -94.8(12) . . . . ?
N7 Cd3 N7 C13 -45(100) 2_926 . . . ?
O7 Cd3 N7 C13 -1.5(12) . . . . ?
O7 Cd3 N7 C13 178.5(12) 2_926 . . . ?
O6 Cd3 N7 C14 -66.2(12) 2_926 . . . ?
O6 Cd3 N7 C14 113.8(12) . . . . ?
N7 Cd3 N7 C14 163(100) 2_926 . . . ?
O7 Cd3 N7 C14 -153.0(12) . . . . ?
O7 Cd3 N7 C14 27.0(12) 2_926 . . . ?
C13 N7 C14 N8 1.6(19) . . . . ?
Cd3 N7 C14 N8 158.4(12) . . . . ?
N11 C23 N12 C24 -1(2) . . . . ?
N11 C23 N12 Cd4 -170.4(13) . . . . ?
C24 C23 N12 Cd4 -169(2) . . . . ?
O9 Cd4 N12 C24 58.7(12) . . . . ?
O9 Cd4 N12 C24 -121.3(12) 2_735 . . . ?
N12 Cd4 N12 C24 53(100) 2_735 . . . ?
O8 Cd4 N12 C24 148.2(12) 2_735 . . . ?
O8 Cd4 N12 C24 -31.8(12) . . . . ?
O9 Cd4 N12 C23 -133.8(15) . . . . ?
O9 Cd4 N12 C23 46.2(15) 2_735 . . . ?
N12 Cd4 N12 C23 -139(100) 2_735 . . . ?
O8 Cd4 N12 C23 -44.2(15) 2_735 . . . ?
O8 Cd4 N12 C23 135.8(15) . . . . ?
O5 S1 O3 Cd2 162.8(7) . . . . ?
O4 S1 O3 Cd2 -74.6(8) . . . . ?
O6 S1 O3 Cd2 41.5(8) . . . . ?
O3 Cd2 O3 S1 -47(100) 2_925 . . . ?
N6 Cd2 O3 S1 -115.1(7) . . . . ?
N6 Cd2 O3 S1 64.9(7) 2_925 . . . ?
O2 Cd2 O3 S1 -19.3(7) . . . . ?
O2 Cd2 O3 S1 160.7(7) 2_925 . . . ?
O5 S1 O6 Cd3 40.1(10) . . . . ?
O3 S1 O6 Cd3 162.3(7) . . . . ?
O4 S1 O6 Cd3 -80.8(9) . . . . ?
O6 Cd3 O6 S1 -99(100) 2_926 . . . ?
N7 Cd3 O6 S1 -108.1(9) . . . . ?
N7 Cd3 O6 S1 71.9(9) 2_926 . . . ?
O7 Cd3 O6 S1 158.7(8) . . . . ?
O7 Cd3 O6 S1 -21.3(8) 2_926 . . . ?
O10 S2 O9 Cd4 -16.1(9) . . . . ?
O11 S2 O9 Cd4 105.5(7) . . . . ?
O12 S2 O9 Cd4 -138.0(6) . . . . ?
O9 Cd4 O9 S2 -26(100) 2_735 . . . ?
N12 Cd4 O9 S2 77.3(7) 2_735 . . . ?
N12 Cd4 O9 S2 -102.7(7) . . . . ?
O8 Cd4 O9 S2 167.6(7) 2_735 . . . ?
O8 Cd4 O9 S2 -12.4(7) . . . . ?
O10 S2 O12 Cd1 -155.5(7) . . . 1_556 ?
O11 S2 O12 Cd1 82.5(9) . . . 1_556 ?
O9 S2 O12 Cd1 -33.8(8) . . . 1_556 ?
C2 N1 C1 N3 -0.1(14) . . . . ?
Cd1 N1 C1 N3 -165.4(8) . . . . ?
N2 N3 C1 N1 -0.3(15) . . . . ?
C3 N3 C1 N1 -178.1(12) . . . . ?
N1 C2 N2 N3 -0.6(18) . . . . ?
C1 N3 N2 C2 0.6(16) . . . . ?
C3 N3 N2 C2 178.6(12) . . . . ?
C1 N3 C3 C4 99.3(16) . . . . ?
N2 N3 C3 C4 -78.3(16) . . . . ?
N3 C3 C4 C5 154.4(12) . . . . ?
N3 C3 C4 C9 -29.5(19) . . . . ?
C9 C4 C5 C6 1(2) . . . . ?
C3 C4 C5 C6 177.1(13) . . . . ?
C4 C5 C6 C7 -1(2) . . . . ?
C5 C6 C7 C8 3(2) . . . . ?
C5 C6 C7 C10 177.3(13) . . . . ?
C6 C7 C8 C9 -3(2) . . . . ?
C10 C7 C8 C9 -178.3(12) . . . . ?
C5 C4 C9 C8 -2(2) . . . . ?
C3 C4 C9 C8 -177.7(13) . . . . ?
C7 C8 C9 C4 3(2) . . . . ?
C12 N4 C10 C7 -95.4(16) . . . . ?
N5 N4 C10 C7 80.3(16) . . . . ?
C8 C7 C10 N4 -155.4(12) . . . . ?
C6 C7 C10 N4 29.8(18) . . . . ?
N6 C11 N5 N4 2.6(18) . . . . ?
C12 N4 N5 C11 -2.6(16) . . . . ?
C10 N4 N5 C11 -179.2(12) . . . . ?
C11 N6 C12 N4 -0.1(15) . . . . ?
Cd2 N6 C12 N4 164.6(8) . . . . ?
N5 N4 C12 N6 1.7(15) . . . . ?
C10 N4 C12 N6 177.9(12) . . . . ?
C14 N7 C13 N9 -0.8(15) . . . . ?
Cd3 N7 C13 N9 -157.7(9) . . . . ?
N8 N9 C13 N7 -0.1(16) . . . . ?
C15 N9 C13 N7 -177.6(12) . . . . ?
N7 C14 N8 N9 -2(2) . . . . ?
C13 N9 N8 C14 1.0(18) . . . . ?
C15 N9 N8 C14 178.6(12) . . . . ?
N8 N9 C15 C16 -83.2(17) . . . . ?
C13 N9 C15 C16 93.9(16) . . . . ?
N9 C15 C16 C21 119.3(13) . . . . ?
N9 C15 C16 C17 -62.1(17) . . . . ?
C21 C16 C17 C18 0(2) . . . . ?
C15 C16 C17 C18 -178.5(13) . . . . ?
C16 C17 C18 C19 -1(2) . . . . ?
C17 C18 C19 C20 2(2) . . . . ?
C17 C18 C19 C22 -178.5(13) . . . . ?
C18 C19 C20 C21 -1(2) . . . . ?
C22 C19 C20 C21 179.1(14) . . . . ?
C19 C20 C21 C16 0(2) . . . . ?
C17 C16 C21 C20 0(2) . . . . ?
C15 C16 C21 C20 179.0(14) . . . . ?
C24 N10 C22 C19 -103.3(16) . . . . ?
N11 N10 C22 C19 81.4(18) . . . . ?
C18 C19 C22 N10 -115.5(14) . . . . ?
C20 C19 C22 N10 64.1(19) . . . . ?
N12 C23 N11 N10 -1(2) . . . . ?
C24 C23 N11 N10 -1.7(12) . . . . ?
C24 N10 N11 C23 2.7(18) . . . . ?
C22 N10 N11 C23 178.9(13) . . . . ?
C23 N12 C24 N10 2.7(16) . . . . ?
Cd4 N12 C24 N10 173.5(8) . . . . ?
Cd4 N12 C24 C23 170.8(17) . . . . ?
N11 N10 C24 N12 -3.6(17) . . . . ?
C22 N10 C24 N12 -179.5(12) . . . . ?
N11 N10 C24 C23 -1.7(12) . . . . ?
C22 N10 C24 C23 -177.7(13) . . . . ?
N11 C23 C24 N12 179.1(19) . . . . ?
N11 C23 C24 N10 1.8(12) . . . . ?
N12 C23 C24 N10 -177.3(16) . . . . ?
